data_4111818
loop_
_publ_author_name
'Hongping Zhu'
'Jianfang Chai'
'Vojtech Jancik'
'Herbert W. Roesky'
'William A. Merrill'
'Philip P. Power'

_publ_contact_author_address
;Institut f\"ur Anorganische Chemie der 
Georg-August-Universit\"at G\"ottingen, 
Tammannstrasse 4, D 37077 G\"ottingen, Germany
;
_publ_contact_author_email vjancik@centrum.cz
_publ_contact_author_fax +49-551-393373
_publ_contact_author_name 'Vojtech Jancik'
_publ_contact_author_phone +49-551-393010
_publ_section_title
;
 The Selective Preparation of an Aluminum Oxide and Its Isomeric
 C-H-Activated Hydroxide
;
_journal_name_full 'Journal of the American Chemical Society'
_journal_page_first 10170
_journal_page_last 10171
_journal_paper_doi 10.1021/ja052400y
_journal_volume 127
_journal_year 2005
_chemical_formula_sum 'C58 H82 Al2 N4 O2'
_chemical_formula_weight 921.24
_chemical_name_systematic
;

 ?

;
_space_group_IT_number 14
_symmetry_cell_setting monoclinic
_symmetry_space_group_name_Hall '-P 2yn'
_symmetry_space_group_name_H-M 'P 1 21/n 1'
_atom_sites_solution_hydrogens geom
_atom_sites_solution_primary direct
_atom_sites_solution_secondary difmap
_audit_creation_method SHELXL-97
_cell_angle_alpha 90.00
_cell_angle_beta 106.89(3)
_cell_angle_gamma 90.00
_cell_formula_units_Z 2
_cell_length_a 13.652(3)
_cell_length_b 13.717(3)
_cell_length_c 14.166(3)
_cell_measurement_reflns_used 3617
_cell_measurement_temperature 100(2)
_cell_measurement_theta_max 58.93
_cell_measurement_theta_min 3.96
_cell_volume 2538.4(10)
_computing_cell_refinement 'Bruker AXS SAINT (v 7.01A, Bruker 2003)'
_computing_data_collection 'Proteum (v 1.40, Bruker 2002)'
_computing_data_reduction 'Bruker AXS SAINT (v 7.01A, Bruker 2003)'
_computing_molecular_graphics 'Bruker AXS SHELXTL (v 6.12)'
_computing_publication_material 'SHELXL-97 (Sheldrick, 1997)'
_computing_structure_refinement 'SHELXL-97 (Sheldrick, 1997)'
_computing_structure_solution 'SHELXS-97 (Sheldrick, 1990)'
_diffrn_ambient_temperature 100(2)
_diffrn_detector_area_resol_mean 5.602
_diffrn_measured_fraction_theta_full 0.991
_diffrn_measured_fraction_theta_max 0.991
_diffrn_measurement_device_type 'Bruker three circle diffractometer'
_diffrn_measurement_method 'omega scan'
_diffrn_radiation_monochromator 'mirror system'
_diffrn_radiation_source 'rotating anode'
_diffrn_radiation_type CuK\a
_diffrn_radiation_wavelength 1.54178
_diffrn_reflns_av_R_equivalents 0.0295
_diffrn_reflns_av_sigmaI/netI 0.0289
_diffrn_reflns_limit_h_max 15
_diffrn_reflns_limit_h_min -14
_diffrn_reflns_limit_k_max 14
_diffrn_reflns_limit_k_min -14
_diffrn_reflns_limit_l_max 15
_diffrn_reflns_limit_l_min -15
_diffrn_reflns_number 14090
_diffrn_reflns_theta_full 58.95
_diffrn_reflns_theta_max 58.95
_diffrn_reflns_theta_min 3.96
_diffrn_standards_decay_% 0
_diffrn_standards_interval_count 0
_diffrn_standards_interval_time 0
_diffrn_standards_number 0
_exptl_absorpt_coefficient_mu 0.867
_exptl_absorpt_correction_T_max 0.9744
_exptl_absorpt_correction_T_min 0.8809
_exptl_absorpt_correction_type multi-scan
_exptl_crystal_colour colorless
_exptl_crystal_density_diffrn 1.205
_exptl_crystal_description block
_exptl_crystal_F_000 1000
_exptl_crystal_size_max 0.15
_exptl_crystal_size_mid 0.10
_exptl_crystal_size_min 0.03
_refine_diff_density_max 0.330
_refine_diff_density_min -0.257
_refine_diff_density_rms 0.039
_refine_ls_extinction_method none
_refine_ls_goodness_of_fit_ref 1.049
_refine_ls_hydrogen_treatment mixed
_refine_ls_matrix_type full
_refine_ls_number_parameters 337
_refine_ls_number_reflns 3617
_refine_ls_number_restraints 141
_refine_ls_restrained_S_all 1.048
_refine_ls_R_factor_all 0.0364
_refine_ls_R_factor_gt 0.0328
_refine_ls_shift/su_max 0.001
_refine_ls_shift/su_mean 0.000
_refine_ls_structure_factor_coef Fsqd
_refine_ls_weighting_details 'calc w=1/[\s^2^(Fo^2^)+(0.0445P)^2^+1.1289P] where P=(Fo^2^+2Fc^2^)/3'
_refine_ls_weighting_scheme calc
_refine_ls_wR_factor_gt 0.0851
_refine_ls_wR_factor_ref 0.0878
_reflns_number_gt 3266
_reflns_number_total 3617
_reflns_threshold_expression >2sigma(I)
_cod_data_source_file ja052400ysi20050613_093305.cif
_cod_data_source_block Compound1
_cod_original_cell_volume 2538(1)
_cod_original_sg_symbol_H-M P2(1)/n
_cod_database_code 4111818

loop_
_symmetry_equiv_pos_as_xyz
'x, y, z'
'-x+1/2, y+1/2, -z+1/2'
'-x, -y, -z'
'x-1/2, -y-1/2, z-1/2'

loop_
_atom_site_label
_atom_site_type_symbol
_atom_site_fract_x
_atom_site_fract_y
_atom_site_fract_z
_atom_site_U_iso_or_equiv
_atom_site_adp_type
_atom_site_occupancy
_atom_site_symmetry_multiplicity
_atom_site_calc_flag
_atom_site_refinement_flags
_atom_site_disorder_assembly
_atom_site_disorder_group
Al1 Al 0.04262(3) 0.55559(3) 0.95565(3) 0.01569(14) Uani 1 1 d . . .
O1 O 0.08499(7) 0.46268(7) 1.04371(7) 0.0188(3) Uani 1 1 d . . .
N1 N 0.07318(9) 0.53754(9) 0.83211(9) 0.0169(3) Uani 1 1 d . . .
C1 C 0.10922(12) 0.59197(12) 0.67828(11) 0.0224(4) Uani 1 1 d . . .
H1A H 0.1632 0.5430 0.6856 0.034 Uiso 1 1 calc R . .
H1B H 0.1298 0.6527 0.6529 0.034 Uiso 1 1 calc R . .
H1C H 0.0456 0.5680 0.6321 0.034 Uiso 1 1 calc R . .
N2 N 0.10330(9) 0.68468(9) 0.97886(9) 0.0174(3) Uani 1 1 d . . .
C2 C 0.09223(10) 0.61086(11) 0.77744(10) 0.0182(3) Uani 1 1 d . . .
C3 C 0.10189(11) 0.70720(11) 0.80924(11) 0.0191(3) Uani 1 1 d . . .
H3A H 0.1124(12) 0.7551(13) 0.7658(12) 0.023 Uiso 1 1 d . . .
C4 C 0.11720(11) 0.74012(11) 0.90559(11) 0.0182(3) Uani 1 1 d . . .
C5 C 0.15837(12) 0.84271(11) 0.92386(12) 0.0239(4) Uani 1 1 d . . .
H5A H 0.1367 0.8719 0.9777 0.036 Uiso 1 1 calc R . .
H5B H 0.1318 0.8816 0.8638 0.036 Uiso 1 1 calc R . .
H5C H 0.2333 0.8412 0.9419 0.036 Uiso 1 1 calc R . .
C9 C 0.24233(12) 0.82723(12) 1.25022(12) 0.0239(4) Uani 1 1 d . . .
H9A H 0.2747 0.8614 1.3094 0.029 Uiso 1 1 calc R . .
C10 C 0.29860(12) 0.76800(11) 1.20716(11) 0.0217(4) Uani 1 1 d . . .
H10A H 0.3701 0.7611 1.2376 0.026 Uiso 1 1 calc R . .
C11 C 0.25273(11) 0.71797(11) 1.11976(11) 0.0193(3) Uani 1 1 d . . .
C12 C 0.32026(12) 0.65518(11) 1.07546(11) 0.0216(4) Uani 1 1 d . . .
H12A H 0.2780 0.6329 1.0089 0.026 Uiso 1 1 calc R . .
C13 C 0.35761(13) 0.56479(12) 1.13894(13) 0.0283(4) Uani 1 1 d . . .
H13A H 0.2989 0.5238 1.1391 0.042 Uiso 1 1 calc R . .
H13B H 0.3932 0.5849 1.2066 0.042 Uiso 1 1 calc R . .
H13C H 0.4047 0.5278 1.1118 0.042 Uiso 1 1 calc R . .
C14 C 0.41188(12) 0.71235(13) 1.06227(12) 0.0285(4) Uani 1 1 d . . .
H14A H 0.3874 0.7710 1.0230 0.043 Uiso 1 1 calc R . .
H14B H 0.4498 0.6714 1.0282 0.043 Uiso 1 1 calc R . .
H14C H 0.4570 0.7311 1.1271 0.043 Uiso 1 1 calc R . .
C6 C 0.14660(11) 0.72892(11) 1.07630(11) 0.0182(3) Uani 1 1 d D A .
C7 C 0.08656(11) 0.78877(11) 1.11839(11) 0.0199(3) Uani 1 1 d D . .
C8 C 0.13782(12) 0.83653(11) 1.20625(11) 0.0237(4) Uani 1 1 d D A .
H8A H 0.0995 0.8769 1.2370 0.028 Uiso 1 1 calc R . .
C15 C -0.0297(6) 0.8049(11) 1.0720(8) 0.0237(15) Uani 0.56(2) 1 d PDU A 1
H15 H -0.0634 0.7405 1.0743 0.028 Uiso 0.56(2) 1 calc PR A 1
C16 C -0.0751(9) 0.8762(7) 1.1308(7) 0.0319(14) Uani 0.56(2) 1 d PDU A 1
H16A H -0.1485 0.8843 1.0980 0.048 Uiso 0.56(2) 1 calc PR A 1
H16B H -0.0407 0.9395 1.1346 0.048 Uiso 0.56(2) 1 calc PR A 1
H16C H -0.0652 0.8508 1.1975 0.048 Uiso 0.56(2) 1 calc PR A 1
C17 C -0.0676(7) 0.8402(9) 0.9647(5) 0.0361(14) Uani 0.56(2) 1 d PDU A 1
H17A H -0.1421 0.8485 0.9456 0.054 Uiso 0.56(2) 1 calc PR A 1
H17B H -0.0497 0.7920 0.9214 0.054 Uiso 0.56(2) 1 calc PR A 1
H17C H -0.0352 0.9027 0.9585 0.054 Uiso 0.56(2) 1 calc PR A 1
C15A C -0.0300(9) 0.8021(15) 1.0790(9) 0.0255(18) Uani 0.44(2) 1 d PDU A 2
H15A H -0.0610 0.7439 1.1017 0.031 Uiso 0.44(2) 1 calc PR A 2
C16A C -0.0684(12) 0.8904(11) 1.1222(11) 0.043(2) Uani 0.44(2) 1 d PDU A 2
H16D H -0.0432 0.8877 1.1944 0.064 Uiso 0.44(2) 1 calc PR A 2
H16E H -0.1434 0.8906 1.1014 0.064 Uiso 0.44(2) 1 calc PR A 2
H16F H -0.0433 0.9500 1.0988 0.064 Uiso 0.44(2) 1 calc PR A 2
C17A C -0.0750(8) 0.8056(11) 0.9674(7) 0.0336(17) Uani 0.44(2) 1 d PDU A 2
H17D H -0.1498 0.8096 0.9506 0.050 Uiso 0.44(2) 1 calc PR A 2
H17E H -0.0556 0.7465 0.9384 0.050 Uiso 0.44(2) 1 calc PR A 2
H17F H -0.0486 0.8629 0.9415 0.050 Uiso 0.44(2) 1 calc PR A 2
C18 C 0.07793(11) 0.44158(11) 0.79037(11) 0.0176(3) Uani 1 1 d D . .
C19 C -0.00299(11) 0.40999(11) 0.70977(11) 0.0193(3) Uani 1 1 d . . .
C20 C 0.00999(13) 0.32361(12) 0.66335(12) 0.0263(4) Uani 1 1 d . . .
H20A H -0.0440 0.3002 0.6095 0.032 Uiso 1 1 calc R . .
C21 C 0.10036(13) 0.27122(13) 0.69443(12) 0.0306(4) Uani 1 1 d . . .
H21A H 0.1090 0.2136 0.6604 0.037 Uiso 1 1 calc R . .
C22 C 0.17791(12) 0.30273(12) 0.77487(12) 0.0265(4) Uani 1 1 d D . .
H22A H 0.2391 0.2656 0.7962 0.032 Uiso 1 1 calc R . .
C23 C 0.16866(11) 0.38728(11) 0.82524(11) 0.0206(3) Uani 1 1 d D . .
C24 C 0.25739(11) 0.42181(12) 0.91137(11) 0.0223(4) Uani 1 1 d D . .
H24A H 0.2295 0.4700 0.9499 0.027 Uiso 1 1 calc R . .
C25 C 0.33779(13) 0.47430(14) 0.87440(13) 0.0335(4) Uani 1 1 d D . .
H25A H 0.3063 0.5303 0.8339 0.050 Uiso 1 1 calc R . .
H25B H 0.3653 0.4293 0.8347 0.050 Uiso 1 1 calc R . .
H25C H 0.3934 0.4970 0.9309 0.050 Uiso 1 1 calc R . .
C26 C 0.30570(14) 0.33855(13) 0.98117(13) 0.0315(4) Uani 1 1 d D . .
H26A H 0.2529 0.3063 1.0043 0.047 Uiso 1 1 calc R . .
H26B H 0.3589 0.3647 1.0378 0.047 Uiso 1 1 calc R . .
H26C H 0.3362 0.2913 0.9461 0.047 Uiso 1 1 calc R . .
C27 C -0.10177(11) 0.46825(11) 0.67161(11) 0.0198(3) Uani 1 1 d . . .
H27A H -0.0865 0.5375 0.6929 0.024 Uiso 1 1 calc R . .
C28 C -0.14401(13) 0.46724(13) 0.55899(12) 0.0273(4) Uani 1 1 d . . .
H28A H -0.2032 0.5110 0.5384 0.041 Uiso 1 1 calc R . .
H28B H -0.1651 0.4008 0.5365 0.041 Uiso 1 1 calc R . .
H28C H -0.0908 0.4893 0.5300 0.041 Uiso 1 1 calc R . .
C29 C -0.18230(12) 0.43046(12) 0.71791(12) 0.0241(4) Uani 1 1 d . . .
H29A H -0.2463 0.4665 0.6909 0.036 Uiso 1 1 calc R . .
H29B H -0.1581 0.4397 0.7896 0.036 Uiso 1 1 calc R . .
H29C H -0.1942 0.3609 0.7030 0.036 Uiso 1 1 calc R . .

loop_
_atom_site_aniso_label
_atom_site_aniso_U_11
_atom_site_aniso_U_22
_atom_site_aniso_U_33
_atom_site_aniso_U_23
_atom_site_aniso_U_13
_atom_site_aniso_U_12
Al1 0.0162(2) 0.0150(3) 0.0159(2) -0.00072(17) 0.00472(18) -0.00076(17)
O1 0.0182(6) 0.0187(6) 0.0196(5) 0.0001(4) 0.0054(4) -0.0004(4)
N1 0.0158(6) 0.0160(7) 0.0187(7) -0.0006(5) 0.0048(5) -0.0006(5)
C1 0.0249(8) 0.0224(9) 0.0212(8) 0.0006(6) 0.0090(7) -0.0029(7)
N2 0.0169(6) 0.0172(7) 0.0172(6) -0.0014(5) 0.0038(5) -0.0002(5)
C2 0.0130(7) 0.0224(9) 0.0179(8) 0.0008(6) 0.0022(6) -0.0011(6)
C3 0.0197(8) 0.0184(9) 0.0194(8) 0.0042(6) 0.0057(6) -0.0015(6)
C4 0.0148(7) 0.0175(8) 0.0215(8) 0.0020(6) 0.0037(6) 0.0012(6)
C5 0.0285(9) 0.0199(9) 0.0224(8) 0.0005(7) 0.0058(7) -0.0040(7)
C9 0.0289(9) 0.0211(9) 0.0196(8) -0.0011(6) 0.0041(7) -0.0042(7)
C10 0.0212(8) 0.0210(9) 0.0209(8) 0.0014(6) 0.0032(7) -0.0034(6)
C11 0.0212(8) 0.0163(8) 0.0203(8) 0.0026(6) 0.0056(6) -0.0023(6)
C12 0.0198(8) 0.0238(9) 0.0199(8) -0.0021(6) 0.0037(6) -0.0015(6)
C13 0.0284(9) 0.0267(10) 0.0321(9) 0.0016(7) 0.0128(7) 0.0058(7)
C14 0.0245(9) 0.0347(10) 0.0272(9) 0.0006(7) 0.0090(7) -0.0017(7)
C6 0.0230(8) 0.0147(8) 0.0162(8) 0.0007(6) 0.0045(6) -0.0031(6)
C7 0.0229(8) 0.0158(8) 0.0206(8) 0.0011(6) 0.0055(7) -0.0021(6)
C8 0.0294(9) 0.0190(9) 0.0235(8) -0.0022(6) 0.0090(7) -0.0010(7)
C15 0.020(3) 0.020(3) 0.030(3) -0.002(2) 0.007(2) 0.001(2)
C16 0.032(2) 0.033(3) 0.034(2) 0.0056(18) 0.0151(18) 0.006(2)
C17 0.033(2) 0.043(3) 0.0282(18) -0.002(2) 0.0023(16) 0.014(3)
C15A 0.025(3) 0.027(3) 0.025(3) 0.000(3) 0.007(3) 0.002(3)
C16A 0.036(3) 0.046(4) 0.037(3) -0.012(3) -0.001(3) 0.013(3)
C17A 0.023(2) 0.042(4) 0.032(2) -0.004(3) 0.0018(19) 0.015(3)
C18 0.0214(8) 0.0163(8) 0.0180(8) -0.0010(6) 0.0100(6) -0.0010(6)
C19 0.0221(8) 0.0188(8) 0.0185(8) 0.0007(6) 0.0080(6) -0.0013(6)
C20 0.0285(9) 0.0242(9) 0.0239(9) -0.0058(7) 0.0039(7) -0.0006(7)
C21 0.0361(10) 0.0249(9) 0.0299(9) -0.0086(7) 0.0081(8) 0.0063(8)
C22 0.0249(9) 0.0258(9) 0.0290(9) -0.0020(7) 0.0080(7) 0.0067(7)
C23 0.0219(8) 0.0210(8) 0.0212(8) 0.0007(6) 0.0096(6) 0.0008(6)
C24 0.0192(8) 0.0226(9) 0.0244(8) -0.0024(7) 0.0053(7) 0.0016(6)
C25 0.0260(9) 0.0401(11) 0.0331(10) 0.0008(8) 0.0066(7) -0.0050(8)
C26 0.0319(9) 0.0300(10) 0.0283(9) 0.0005(7) 0.0019(7) 0.0023(7)
C27 0.0210(8) 0.0176(8) 0.0202(8) -0.0010(6) 0.0049(6) -0.0009(6)
C28 0.0267(9) 0.0312(10) 0.0226(9) 0.0001(7) 0.0051(7) 0.0008(7)
C29 0.0232(8) 0.0242(9) 0.0249(9) 0.0011(7) 0.0067(7) -0.0001(7)

loop_
_atom_type_symbol
_atom_type_description
_atom_type_scat_dispersion_real
_atom_type_scat_dispersion_imag
_atom_type_scat_source
C C 0.0181 0.0091 'International Tables Vol C Tables 4.2.6.8 and 6.1.1.4'
H H 0.0000 0.0000 'International Tables Vol C Tables 4.2.6.8 and 6.1.1.4'
N N 0.0311 0.0180 'International Tables Vol C Tables 4.2.6.8 and 6.1.1.4'
O O 0.0492 0.0322 'International Tables Vol C Tables 4.2.6.8 and 6.1.1.4'
Al Al 0.2130 0.2455 'International Tables Vol C Tables 4.2.6.8 and 6.1.1.4'

loop_
_geom_angle_atom_site_label_1
_geom_angle_atom_site_label_2
_geom_angle_atom_site_label_3
_geom_angle
_geom_angle_site_symmetry_1
_geom_angle_site_symmetry_3
O1 Al1 O1 90.87(5) . 3_567
O1 Al1 N1 115.91(5) . .
O1 Al1 N1 117.45(6) 3_567 .
O1 Al1 N2 120.28(6) . .
O1 Al1 N2 120.16(5) 3_567 .
N1 Al1 N2 94.39(5) . .
O1 Al1 Al1 45.49(4) . 3_567
O1 Al1 Al1 45.38(4) 3_567 3_567
N1 Al1 Al1 129.78(5) . 3_567
N2 Al1 Al1 135.83(5) . 3_567
Al1 O1 Al1 89.13(5) . 3_567
C2 N1 C18 113.95(12) . .
C2 N1 Al1 123.87(10) . .
C18 N1 Al1 122.18(9) . .
C4 N2 C6 112.59(12) . .
C4 N2 Al1 122.29(10) . .
C6 N2 Al1 124.92(9) . .
N1 C2 C3 122.84(14) . .
N1 C2 C1 121.10(13) . .
C3 C2 C1 116.01(13) . .
C2 C3 C4 126.74(14) . .
N2 C4 C3 123.92(14) . .
N2 C4 C5 121.62(13) . .
C3 C4 C5 114.34(14) . .
C10 C9 C8 119.28(15) . .
C9 C10 C11 121.29(15) . .
C10 C11 C6 118.37(14) . .
C10 C11 C12 118.32(13) . .
C6 C11 C12 123.30(13) . .
C11 C12 C13 110.74(13) . .
C11 C12 C14 111.95(13) . .
C13 C12 C14 109.99(13) . .
C11 C6 C7 121.90(14) . .
C11 C6 N2 116.73(13) . .
C7 C6 N2 120.97(13) . .
C8 C7 C6 116.53(14) . .
C8 C7 C15A 117.7(5) . .
C6 C7 C15A 125.7(5) . .
C8 C7 C15 119.8(4) . .
C6 C7 C15 123.7(4) . .
C15A C7 C15 4.0(12) . .
C9 C8 C7 122.63(15) . .
C16 C15 C17 105.3(8) . .
C16 C15 C7 112.8(8) . .
C17 C15 C7 118.3(9) . .
C16A C15A C17A 108.1(11) . .
C16A C15A C7 113.0(12) . .
C17A C15A C7 116.4(10) . .
C23 C18 C19 121.72(14) . .
C23 C18 N1 118.43(13) . .
C19 C18 N1 119.49(13) . .
C20 C19 C18 117.92(14) . .
C20 C19 C27 119.98(14) . .
C18 C19 C27 122.09(14) . .
C21 C20 C19 121.06(15) . .
C22 C21 C20 119.92(15) . .
C21 C22 C23 121.61(15) . .
C22 C23 C18 117.71(14) . .
C22 C23 C24 120.14(14) . .
C18 C23 C24 122.06(14) . .
C23 C24 C25 110.82(13) . .
C23 C24 C26 112.25(13) . .
C25 C24 C26 110.86(14) . .
C19 C27 C29 110.06(13) . .
C19 C27 C28 113.03(13) . .
C29 C27 C28 110.17(13) . .

loop_
_geom_bond_atom_site_label_1
_geom_bond_atom_site_label_2
_geom_bond_distance
_geom_bond_site_symmetry_2
Al1 O1 1.7595(11) .
Al1 O1 1.7627(11) 3_567
Al1 N1 1.9294(13) .
Al1 N2 1.9420(13) .
Al1 Al1 2.4716(9) 3_567
O1 Al1 1.7626(11) 3_567
N1 C2 1.340(2) .
N1 C18 1.4521(19) .
C1 C2 1.511(2) .
N2 C4 1.344(2) .
N2 C6 1.4659(19) .
C2 C3 1.390(2) .
C3 C4 1.395(2) .
C4 C5 1.510(2) .
C9 C10 1.376(2) .
C9 C8 1.387(2) .
C10 C11 1.395(2) .
C11 C6 1.408(2) .
C11 C12 1.524(2) .
C12 C13 1.530(2) .
C12 C14 1.533(2) .
C6 C7 1.409(2) .
C7 C8 1.401(2) .
C7 C15A 1.537(10) .
C7 C15 1.547(7) .
C15 C16 1.529(8) .
C15 C17 1.535(10) .
C15A C16A 1.518(12) .
C15A C17A 1.521(10) .
C18 C23 1.406(2) .
C18 C19 1.407(2) .
C19 C20 1.391(2) .
C19 C27 1.525(2) .
C20 C21 1.385(2) .
C21 C22 1.380(2) .
C22 C23 1.386(2) .
C23 C24 1.524(2) .
C24 C25 1.527(2) .
C24 C26 1.529(2) .
C27 C29 1.525(2) .
C27 C28 1.531(2) .
